data_2011606
loop_
_publ_author_name
'Cuthbertson, Eric'
'Frampton, Christopher S.'
'MacNicol, David D.'

_publ_section_title
;
 2,2,4,4-Tetramethyl-1,5-diphenyl-6,7,8-trioxa-3-thiabicyclo[3.2.1]octane
;
_journal_issue 12
_journal_name_full 'Acta Crystallographica Section C'
_journal_page_first 1510
_journal_page_last 1511
_journal_paper_doi 10.1107/S0108270100013147
_journal_volume 56
_journal_year 2000
_chemical_formula_sum 'C20 H22 O3 S'
_chemical_formula_weight 342.44
_chemical_melting_point 456.5(15)
_chemical_name_systematic
;
2,2,4,4-Tetramethyl-1,5-diphenyl-6,7,8-trioxa-3-thiabicyclo[3.2.1]octane
;
_space_group_IT_number 2
_symmetry_cell_setting triclinic
_symmetry_space_group_name_Hall '-P 1'
_symmetry_space_group_name_H-M 'P -1'
_cell_angle_alpha 82.093(8)
_cell_angle_beta 78.738(6)
_cell_angle_gamma 75.898(5)
_cell_formula_units_Z 2
_cell_length_a 6.0507(5)
_cell_length_b 9.6570(9)
_cell_length_c 15.4541(14)
_cell_measurement_reflns_used 5133
_cell_measurement_temperature 123.0(10)
_cell_measurement_theta_max 29.07
_cell_measurement_theta_min 2.18
_cell_volume 855.08(13)
_computing_cell_refinement 'SMART and SAINT (Bruker, 1997)'
_computing_data_collection 'SMART (Bruker, 1997)'
_computing_data_reduction SAINT
_computing_molecular_graphics SHELXTL
_computing_publication_material SHELXTL
_computing_structure_refinement SHELXTL
_computing_structure_solution 'SHELXTL (Sheldrick, 1997)'
_diffrn_ambient_temperature 123.0(10)
_diffrn_detector_area_resol_mean 8.192
_diffrn_measured_fraction_theta_full .988
_diffrn_measurement_device_type 'Bruker 1K CCD area-detector'
_diffrn_measurement_method 'narrow frame \w scans'
_diffrn_radiation_monochromator graphite
_diffrn_radiation_source 'fine-focus sealed tube'
_diffrn_radiation_type MoK\a
_diffrn_radiation_wavelength .71073
_diffrn_reflns_av_R_equivalents .015
_diffrn_reflns_av_sigmaI/netI .025
_diffrn_reflns_limit_h_max 7
_diffrn_reflns_limit_h_min -7
_diffrn_reflns_limit_k_max 12
_diffrn_reflns_limit_k_min -12
_diffrn_reflns_limit_l_max 19
_diffrn_reflns_limit_l_min -18
_diffrn_reflns_number 7324
_diffrn_reflns_theta_full 26.37
_diffrn_reflns_theta_max 26.37
_diffrn_reflns_theta_min 2.18
_diffrn_standards_decay_% none
_exptl_absorpt_coefficient_mu .204
_exptl_absorpt_correction_type none
_exptl_crystal_colour colourless
_exptl_crystal_density_diffrn 1.330
_exptl_crystal_density_meas ?
_exptl_crystal_density_method 'not measured'
_exptl_crystal_description prism
_exptl_crystal_F_000 364
_exptl_crystal_size_max .40
_exptl_crystal_size_mid .25
_exptl_crystal_size_min .20
_refine_diff_density_max .31
_refine_diff_density_min -.26
_refine_ls_extinction_coef none
_refine_ls_extinction_method none
_refine_ls_goodness_of_fit_ref 1.017
_refine_ls_hydrogen_treatment constr
_refine_ls_matrix_type full
_refine_ls_number_parameters 221
_refine_ls_number_reflns 3459
_refine_ls_number_restraints 0
_refine_ls_restrained_S_all 1.017
_refine_ls_R_factor_all .040
_refine_ls_R_factor_gt .033
_refine_ls_shift/su_max <0.001
_refine_ls_shift/su_mean .000
_refine_ls_structure_factor_coef Fsqd
_refine_ls_weighting_details 'calc w = 1/[\s^2^(Fo^2^)+(0.07P)^2^] where P=(Fo^2^+2Fc^2^)/3'
_refine_ls_weighting_scheme calc
_refine_ls_wR_factor_ref .097
_reflns_number_gt 2844
_reflns_number_total 3459
_reflns_threshold_expression I>2\s(I)
_cod_data_source_file fr1303.cif
_cod_data_source_block I
_cod_depositor_comments
;
The following automatic conversions were performed:
'_symmetry_cell_setting' value 'Triclinic' changed to 'triclinic'
according to '/home/saulius/struct/CIF-dictionaries/cif_core.dic'
dictionary named 'cif_core.dic' version 2.4.1 from 2010-06-29.

Automatic conversion script
Id: cif_fix_enum 1527 2010-12-29 10:47:43Z saulius 

The following automatic conversions were performed:

'_chemical_melting_point' value '455-458' was changed to '456.5(15)'
- the average value was taken and precision was estimated.

Automatic conversion script
Id: cif_fix_values 1646 2011-03-28 12:23:43Z adriana 

The following automatic conversions were performed:

'_chemical_melting_point' value '455-458' was changed to '456.5(15)'
- the average value was taken and precision was
estimated.

'_symmetry_cell_setting' value 'Triclinic' changed to
'triclinic' according to
/home/saulius/struct/CIF-dictionaries/cif_core.dic dictionary named
'cif_core.dic' version 2.4.1 from 2010-06-29.

Automatic conversion script
Id: cif_fix_values 1715 2011-07-08 13:25:40Z adriana 

The following automatic conversions were performed:

'_exptl_crystal_density_meas' value 'not measured' was changed to '?'
- the value is perceived as not measured.

Automatic conversion script
Id: cif_fix_values 3008 2015-01-20 13:52:24Z robertas 
;
_cod_original_sg_symbol_H-M P-1
_cod_database_code 2011606
_cod_database_fobs_code 2011606

loop_
_symmetry_equiv_pos_as_xyz
'x, y, z'
'-x, -y, -z'

loop_
_atom_site_label
_atom_site_fract_x
_atom_site_fract_y
_atom_site_fract_z
_atom_site_U_iso_or_equiv
_atom_site_adp_type
_atom_site_calc_flag
_atom_site_refinement_flags
_atom_site_occupancy
_atom_site_disorder_assembly
_atom_site_disorder_group
_atom_site_type_symbol
S1 .18724(6) .36650(4) .30752(2) .02190(12) Uani d . 1 . . S
O1 .13998(16) .17180(10) .17777(6) .0220(2) Uani d . 1 . . O
O2 .13827(15) .08330(10) .26333(6) .0203(2) Uani d . 1 . . O
O3 .50154(15) .11321(10) .21065(6) .0178(2) Uani d . 1 . . O
C1 .4563(2) .20528(14) .06263(9) .0202(3) Uani d . 1 . . C
C2 .3107(3) .23670(16) -.00094(10) .0258(3) Uani d . 1 . . C
H2A .1485 .2687 .0165 .031 Uiso calc R 1 . . H
C3 .4030(3) .22118(16) -.08905(10) .0299(4) Uani d . 1 . . C
H3A .3035 .2421 -.1319 .036 Uiso calc R 1 . . H
C4 .6387(3) .17550(16) -.11550(10) .0294(4) Uani d . 1 . . C
H4A .7008 .1645 -.1762 .035 Uiso calc R 1 . . H
C5 .7845(3) .14577(16) -.05266(10) .0277(3) Uani d . 1 . . C
H5A .9467 .1150 -.0705 .033 Uiso calc R 1 . . H
C6 .6935(2) .16094(15) .03564(9) .0232(3) Uani d . 1 . . C
H6A .7937 .1409 .0782 .028 Uiso calc R 1 . . H
C7 .3572(2) .21752(14) .15981(9) .0192(3) Uani d . 1 . . C
C8 .3241(2) .36882(14) .19027(9) .0203(3) Uani d . 1 . . C
C9 .1533(3) .48171(15) .14157(10) .0253(3) Uani d . 1 . . C
H9A .2223 .4968 .0791 .038 Uiso calc R 1 . . H
H9B .1176 .5722 .1688 .038 Uiso calc R 1 . . H
H9C .0107 .4483 .1457 .038 Uiso calc R 1 . . H
C10 .5572(2) .41249(15) .17563(10) .0239(3) Uani d . 1 . . C
H10A .6120 .4295 .1119 .036 Uiso calc R 1 . . H
H10B .6703 .3355 .2017 .036 Uiso calc R 1 . . H
H10C .5383 .5004 .2039 .036 Uiso calc R 1 . . H
C11 .3240(2) .19025(14) .35739(9) .0196(3) Uani d . 1 . . C
C12 .5561(2) .19121(16) .38289(10) .0248(3) Uani d . 1 . . C
H12A .6149 .0991 .4152 .037 Uiso calc R 1 . . H
H12B .5346 .2687 .4206 .037 Uiso calc R 1 . . H
H12C .6673 .2064 .3291 .037 Uiso calc R 1 . . H
C13 .1521(2) .16152(16) .44105(9) .0246(3) Uani d . 1 . . C
H13A .2177 .0714 .4738 .037 Uiso calc R 1 . . H
H13B .0075 .1544 .4243 .037 Uiso calc R 1 . . H
H13C .1213 .2404 .4785 .037 Uiso calc R 1 . . H
C14 .3570(2) .07823(14) .29035(9) .0179(3) Uani d . 1 . . C
C15 .4540(2) -.07564(14) .32400(8) .0186(3) Uani d . 1 . . C
C16 .3067(2) -.16325(15) .36784(9) .0216(3) Uani d . 1 . . C
H16A .1449 -.1248 .3803 .026 Uiso calc R 1 . . H
C17 .3953(3) -.30634(16) .39332(10) .0267(3) Uani d . 1 . . C
H17A .2938 -.3657 .4226 .032 Uiso calc R 1 . . H
C18 .6315(3) -.36314(16) .37616(10) .0272(3) Uani d . 1 . . C
H18A .6919 -.4613 .3933 .033 Uiso calc R 1 . . H
C19 .7794(3) -.27569(16) .33375(10) .0257(3) Uani d . 1 . . C
H19A .9415 -.3140 .3226 .031 Uiso calc R 1 . . H
C20 .6915(2) -.13251(15) .30757(9) .0218(3) Uani d . 1 . . C
H20A .7934 -.0733 .2784 .026 Uiso calc R 1 . . H

loop_
_atom_site_aniso_label
_atom_site_aniso_U_11
_atom_site_aniso_U_22
_atom_site_aniso_U_33
_atom_site_aniso_U_12
_atom_site_aniso_U_13
_atom_site_aniso_U_23
S1 .0225(2) .01777(19) .0229(2) -.00087(13) -.00198(14) -.00263(13)
O1 .0207(5) .0250(5) .0215(5) -.0090(4) -.0080(4) .0076(4)
O2 .0182(5) .0243(5) .0185(5) -.0068(4) -.0055(4) .0047(4)
O3 .0161(5) .0187(5) .0174(5) -.0028(4) -.0037(4) .0016(4)
C1 .0249(7) .0150(7) .0212(7) -.0058(5) -.0054(6) .0013(5)
C2 .0277(8) .0251(8) .0267(8) -.0082(6) -.0097(6) .0015(6)
C3 .0433(10) .0273(8) .0242(8) -.0142(7) -.0135(7) .0033(6)
C4 .0473(10) .0221(8) .0203(7) -.0133(7) -.0029(7) -.0015(6)
C5 .0324(8) .0206(8) .0271(8) -.0045(6) -.0001(6) -.0014(6)
C6 .0268(8) .0205(7) .0211(7) -.0045(6) -.0047(6) .0012(6)
C7 .0168(7) .0190(7) .0221(7) -.0042(5) -.0061(5) .0018(5)
C8 .0199(7) .0190(7) .0212(7) -.0039(5) -.0040(5) .0007(5)
C9 .0237(7) .0204(7) .0300(8) -.0032(6) -.0061(6) .0026(6)
C10 .0238(8) .0212(7) .0277(8) -.0084(6) -.0037(6) -.0007(6)
C11 .0193(7) .0193(7) .0194(7) -.0021(5) -.0048(5) -.0008(5)
C12 .0262(8) .0258(8) .0248(7) -.0054(6) -.0089(6) -.0042(6)
C13 .0257(8) .0262(8) .0199(7) -.0038(6) -.0022(6) -.0015(6)
C14 .0147(6) .0208(7) .0181(7) -.0043(5) -.0028(5) -.0007(5)
C15 .0226(7) .0186(7) .0151(6) -.0031(5) -.0057(5) -.0024(5)
C16 .0219(7) .0231(7) .0190(7) -.0042(6) -.0033(6) -.0007(6)
C17 .0331(8) .0233(8) .0243(8) -.0092(6) -.0049(6) .0007(6)
C18 .0363(9) .0185(7) .0261(8) -.0012(6) -.0109(7) -.0006(6)
C19 .0244(8) .0259(8) .0254(8) .0014(6) -.0077(6) -.0054(6)
C20 .0212(7) .0225(7) .0218(7) -.0037(6) -.0051(6) -.0026(6)

loop_
_atom_type_symbol
_atom_type_description
_atom_type_scat_dispersion_real
_atom_type_scat_dispersion_imag
_atom_type_scat_source
C C .0033 .0016 'International Tables Vol C Tables 4.2.6.8 and 6.1.1.4'
H H .0000 .0000 'International Tables Vol C Tables 4.2.6.8 and 6.1.1.4'
O O .0106 .0060 'International Tables Vol C Tables 4.2.6.8 and 6.1.1.4'
S S .1246 .1234 'International Tables Vol C Tables 4.2.6.8 and 6.1.1.4'

loop_
_geom_angle_atom_site_label_1
_geom_angle_atom_site_label_2
_geom_angle_atom_site_label_3
_geom_angle
_geom_angle_publ_flag
C11 S1 C8 104.21(6) yes
C7 O1 O2 105.75(8) yes
C14 O2 O1 105.96(8) yes
C14 O3 C7 106.04(9) yes
C6 C1 C2 119.21(13) no
C6 C1 C7 120.23(12) no
C2 C1 C7 120.55(13) no
C3 C2 C1 119.91(14) no
C2 C3 C4 120.70(14) no
C3 C4 C5 119.60(14) no
C6 C5 C4 120.05(15) no
C5 C6 C1 120.51(13) no
O3 C7 O1 103.96(10) yes
O3 C7 C1 108.39(11) no
O1 C7 C1 107.90(10) no
O3 C7 C8 110.57(10) yes
O1 C7 C8 110.89(11) yes
C1 C7 C8 114.56(11) no
C9 C8 C10 109.83(11) no
C9 C8 C7 111.65(11) no
C10 C8 C7 110.38(11) no
C9 C8 S1 104.71(10) no
C10 C8 S1 111.59(10) no
C7 C8 S1 108.56(9) yes
C13 C11 C12 109.64(11) no
C13 C11 C14 111.70(11) no
C12 C11 C14 110.58(11) no
C13 C11 S1 104.48(9) no
C12 C11 S1 111.94(9) no
C14 C11 S1 108.36(9) yes
O3 C14 O2 104.25(10) yes
O3 C14 C15 108.28(11) no
O2 C14 C15 107.81(10) no
O3 C14 C11 110.85(10) yes
O2 C14 C11 110.08(10) yes
C15 C14 C11 114.99(11) no
C16 C15 C20 119.36(12) no
C16 C15 C14 120.57(12) no
C20 C15 C14 120.00(12) no
C17 C16 C15 120.28(13) no
C16 C17 C18 120.28(13) no
C17 C18 C19 119.65(13) no
C18 C19 C20 120.31(14) no
C19 C20 C15 120.10(13) no
C3 C2 H2A 120.0 no
C1 C2 H2A 120.0 no
C2 C3 H3A 119.6 no
C4 C3 H3A 119.6 no
C3 C4 H4A 120.2 no
C5 C4 H4A 120.2 no
C6 C5 H5A 120.0 no
C4 C5 H5A 120.0 no
C5 C6 H6A 119.7 no
C1 C6 H6A 119.7 no
C8 C9 H9A 109.5 no
C8 C9 H9B 109.5 no
H9A C9 H9B 109.5 no
C8 C9 H9C 109.5 no
H9A C9 H9C 109.5 no
H9B C9 H9C 109.5 no
C8 C10 H10A 109.5 no
C8 C10 H10B 109.5 no
H10A C10 H10B 109.5 no
C8 C10 H10C 109.5 no
H10A C10 H10C 109.5 no
H10B C10 H10C 109.5 no
C11 C12 H12A 109.5 no
C11 C12 H12B 109.5 no
H12A C12 H12B 109.5 no
C11 C12 H12C 109.5 no
H12A C12 H12C 109.5 no
H12B C12 H12C 109.5 no
C11 C13 H13A 109.5 no
C11 C13 H13B 109.5 no
H13A C13 H13B 109.5 no
C11 C13 H13C 109.5 no
H13A C13 H13C 109.5 no
H13B C13 H13C 109.5 no
C17 C16 H16A 119.9 no
C15 C16 H16A 119.9 no
C16 C17 H17A 119.9 no
C18 C17 H17A 119.9 no
C17 C18 H18A 120.2 no
C19 C18 H18A 120.2 no
C18 C19 H19A 119.8 no
C20 C19 H19A 119.8 no
C19 C20 H20A 120.0 no
C15 C20 H20A 120.0 no

loop_
_geom_bond_atom_site_label_1
_geom_bond_atom_site_label_2
_geom_bond_site_symmetry_2
_geom_bond_distance
_geom_bond_publ_flag
S1 C11 . 1.8378(14) yes
S1 C8 . 1.8389(14) yes
O1 C7 . 1.4509(15) yes
O1 O2 . 1.4721(12) yes
O2 C14 . 1.4517(15) yes
O3 C14 . 1.4158(15) yes
O3 C7 . 1.4202(15) yes
C1 C6 . 1.390(2) no
C1 C2 . 1.3999(19) no
C1 C7 . 1.5139(19) yes
C2 C3 . 1.381(2) no
C3 C4 . 1.382(2) no
C4 C5 . 1.392(2) no
C5 C6 . 1.382(2) no
C7 C8 . 1.5513(19) yes
C8 C9 . 1.5338(18) no
C8 C10 . 1.5355(18) no
C11 C12 . 1.5338(19) no
C11 C13 . 1.5317(19) no
C11 C14 . 1.5511(19) yes
C14 C15 . 1.5181(18) yes
C15 C16 . 1.3940(19) no
C15 C20 . 1.3936(19) no
C16 C17 . 1.387(2) no
C17 C18 . 1.387(2) no
C18 C19 . 1.390(2) no
C19 C20 . 1.389(2) no
C2 H2A . .9500 no
C3 H3A . .9500 no
C4 H4A . .9500 no
C5 H5A . .9500 no
C6 H6A . .9500 no
C9 H9A . .9800 no
C9 H9B . .9800 no
C9 H9C . .9800 no
C10 H10A . .9800 no
C10 H10B . .9800 no
C10 H10C . .9800 no
C12 H12A . .9800 no
C12 H12B . .9800 no
C12 H12C . .9800 no
C13 H13A . .9800 no
C13 H13B . .9800 no
C13 H13C . .9800 no
C16 H16A . .9500 no
C17 H17A . .9500 no
C18 H18A . .9500 no
C19 H19A . .9500 no
C20 H20A . .9500 no

loop_
_geom_contact_atom_site_label_1
_geom_contact_atom_site_label_2
_geom_contact_distance
_geom_contact_site_symmetry_2
_geom_contact_publ_flag
C1 C4 3.813(2) 2_655 yes
C2 C5 3.830(2) 2_655 yes
C3 C6 3.829(2) 2_655 yes
H3A C19 3.22 2_655 yes
H4A C16 2.97 2_655 yes

loop_
_geom_torsion_atom_site_label_1
_geom_torsion_atom_site_label_2
_geom_torsion_atom_site_label_3
_geom_torsion_atom_site_label_4
_geom_torsion
_geom_torsion_publ_flag
C7 O1 O2 C14 -1.45(12) yes
C6 C1 C2 C3 1.1(2) no
C7 C1 C2 C3 -178.18(13) no
C1 C2 C3 C4 -.3(2) no
C2 C3 C4 C5 -.4(2) no
C3 C4 C5 C6 .5(2) no
C4 C5 C6 C1 .3(2) no
C2 C1 C6 C5 -1.0(2) no
C7 C1 C6 C5 178.22(12) no
C14 O3 C7 O1 -37.10(12) no
C14 O3 C7 C1 -151.71(10) no
C14 O3 C7 C8 81.96(12) no
O2 O1 C7 O3 23.04(12) yes
O2 O1 C7 C1 138.00(10) no
O2 O1 C7 C8 -95.80(11) no
C6 C1 C7 O3 -30.96(16) no
C2 C1 C7 O3 148.27(12) no
C6 C1 C7 O1 -142.96(12) no
C2 C1 C7 O1 36.27(16) yes
C6 C1 C7 C8 93.02(15) no
C2 C1 C7 C8 -87.75(15) no
O3 C7 C8 C9 -175.41(10) no
O1 C7 C8 C9 -60.64(14) no
C1 C7 C8 C9 61.78(15) no
O3 C7 C8 C10 62.12(14) no
O1 C7 C8 C10 176.89(10) no
C1 C7 C8 C10 -60.69(15) no
O3 C7 C8 S1 -60.49(12) yes
O1 C7 C8 S1 54.29(12) no
C1 C7 C8 S1 176.70(9) no
C11 S1 C8 C9 158.09(9) no
C11 S1 C8 C10 -83.15(11) no
C11 S1 C8 C7 38.72(10) no
C8 S1 C11 C13 -157.84(9) no
C8 S1 C11 C12 83.58(11) no
C8 S1 C11 C14 -38.62(10) no
C7 O3 C14 O2 36.19(12) no
C7 O3 C14 C15 150.78(10) no
C7 O3 C14 C11 -82.22(12) no
O1 O2 C14 O3 -20.78(12) yes
O1 O2 C14 C15 -135.71(10) no
O1 O2 C14 C11 98.14(11) no
C13 C11 C14 O3 175.24(10) no
C12 C11 C14 O3 -62.35(14) no
S1 C11 C14 O3 60.68(12) yes
C13 C11 C14 O2 60.43(14) no
C12 C11 C14 O2 -177.16(10) no
S1 C11 C14 O2 -54.13(12) no
C13 C11 C14 C15 -61.54(15) no
C12 C11 C14 C15 60.86(14) no
S1 C11 C14 C15 -176.10(9) no
O3 C14 C15 C16 -145.74(12) no
O2 C14 C15 C16 -33.50(16) yes
C11 C14 C15 C16 89.69(15) no
O3 C14 C15 C20 31.27(16) no
O2 C14 C15 C20 143.50(12) no
C11 C14 C15 C20 -93.30(15) no
C20 C15 C16 C17 -1.2(2) no
C14 C15 C16 C17 175.79(12) no
C15 C16 C17 C18 .6(2) no
C16 C17 C18 C19 .4(2) no
C17 C18 C19 C20 -.8(2) no
C18 C19 C20 C15 .2(2) no
C16 C15 C20 C19 .8(2) no
C14 C15 C20 C19 -176.22(12) no

loop_
_cod_related_entry_id
_cod_related_entry_database
_cod_related_entry_code
1 ChemSpider 21105819
